data_2310155
loop_
_publ_author_name
'Fujiyama, Shinjiro'
'Yoza, Kenji'
'Kamiya, Natsumi'
'Nishi, Koji'
'Yokomori, Yoshinobu'

_publ_section_title
;
 Entrance and diffusion pathway of CO2 and dimethyl ether in silicalite-1
 zeolite channels as determined by single-crystal XRD structural analysis
;
_journal_coden_ASTM ACSBDA
_journal_coeditor_code BP5072
_journal_issue 1
_journal_name_full
;
 Acta Crystallographica, Section B: Structural Science, Crystal
 Engineering and Materials
;
_journal_page_first 112
_journal_page_last 118
_journal_paper_doi 10.1107/S2052520615000256
_journal_volume 71
_journal_year 2015
_chemical_formula_sum 'C0.6 O49.2 Si24'
_chemical_formula_weight 1467.7
_chemical_name_systematic ?
_space_group_IT_number 14
_symmetry_cell_setting monoclinic
_symmetry_space_group_name_Hall '-P 2yn'
_symmetry_space_group_name_H-M 'P 1 21/n 1'
_atom_sites_solution_hydrogens none
_atom_sites_solution_primary direct
_atom_sites_solution_secondary difmap
_audit_creation_method SHELXL-97
_cell_angle_alpha 90.00
_cell_angle_beta 90.003(2)
_cell_angle_gamma 90.00
_cell_formula_units_Z 4
_cell_length_a 13.376(2)
_cell_length_b 20.111(3)
_cell_length_c 19.878(3)
_cell_measurement_reflns_used 138
_cell_measurement_temperature 296(2)
_cell_measurement_theta_max 23.26
_cell_measurement_theta_min 2.07
_cell_volume 5347.3(14)
_computing_structure_refinement 'SHELXL-97 (Sheldrick, 1997)'
_computing_structure_solution 'SHELXS-97 (Sheldrick, 1990)'
_diffrn_ambient_temperature 296(2)
_diffrn_measured_fraction_theta_full 0.936
_diffrn_measured_fraction_theta_max 0.936
_diffrn_measurement_device_type 'CCD area detector'
_diffrn_measurement_method 'phi and omega scans'
_diffrn_radiation_monochromator graphite
_diffrn_radiation_source 'fine-focus sealed tube'
_diffrn_radiation_type MoK\a
_diffrn_radiation_wavelength 0.71073
_diffrn_reflns_av_R_equivalents 0.1746
_diffrn_reflns_av_sigmaI/netI 0.1551
_diffrn_reflns_limit_h_max 17
_diffrn_reflns_limit_h_min -17
_diffrn_reflns_limit_k_max 26
_diffrn_reflns_limit_k_min -26
_diffrn_reflns_limit_l_max 26
_diffrn_reflns_limit_l_min -26
_diffrn_reflns_number 61406
_diffrn_reflns_theta_full 28.64
_diffrn_reflns_theta_max 28.64
_diffrn_reflns_theta_min 1.01
_exptl_absorpt_coefficient_mu 0.684
_exptl_absorpt_correction_T_max 0.9499
_exptl_absorpt_correction_T_min 0.9044
_exptl_absorpt_correction_type analytical
_exptl_crystal_colour colorless
_exptl_crystal_density_diffrn 1.859
_exptl_crystal_density_method 'not measured'
_exptl_crystal_description 'coffin shape'
_exptl_crystal_F_000 2968
_exptl_crystal_size_max 0.15
_exptl_crystal_size_mid 0.10
_exptl_crystal_size_min 0.08
_refine_diff_density_max 0.888
_refine_diff_density_min -1.096
_refine_ls_extinction_method none
_refine_ls_goodness_of_fit_ref 1.010
_refine_ls_hydrogen_treatment none
_refine_ls_matrix_type full
_refine_ls_number_parameters 664
_refine_ls_number_reflns 12765
_refine_ls_number_restraints 4
_refine_ls_restrained_S_all 1.010
_refine_ls_R_factor_all 0.1949
_refine_ls_R_factor_gt 0.0923
_refine_ls_shift/su_max 0.007
_refine_ls_shift/su_mean 0.000
_refine_ls_structure_factor_coef Fsqd
_refine_ls_weighting_details 'calc w=1/[\s^2^(Fo^2^)+(0.0366P)^2^+44.8067P] where P=(Fo^2^+2Fc^2^)/3'
_refine_ls_weighting_scheme calc
_refine_ls_wR_factor_gt 0.1521
_refine_ls_wR_factor_ref 0.1855
_reflns_number_gt 6435
_reflns_number_total 12765
_reflns_threshold_expression >2sigma(I)
_cod_data_source_file bp5072sup1.cif
_cod_data_source_block str05h_twin_f_co2
_cod_depositor_comments
;
The following automatic conversions were performed:

'_symmetry_cell_setting' value 'Monoclinic' changed to 'monoclinic'
according to
/usr/data/users/saulius/crontab/automatic-downloads/rss-feeds/IUCr/lib/dictionaries/cif_core.dic
dictionary named 'cif_core.dic' version 2.4.2 from 2011-04-26.

'_exptl_absorpt_correction_type' value 'Analytical' changed to
'analytical' according to
/usr/data/users/saulius/crontab/automatic-downloads/rss-feeds/IUCr/lib/dictionaries/cif_core.dic
dictionary named 'cif_core.dic' version 2.4.2 from 2011-04-26.

Automatic conversion script
Id: cif_fix_values 3008 2015-01-20 13:52:24Z robertas 
;
_cod_original_sg_symbol_H-M P2(1)/n
_cod_database_code 2310155
_cod_database_fobs_code 2310155

loop_
_symmetry_equiv_pos_as_xyz
'x, y, z'
'-x+1/2, y+1/2, -z+1/2'
'-x, -y, -z'
'x-1/2, -y-1/2, z-1/2'

loop_
_atom_site_type_symbol
_atom_site_label
_atom_site_fract_x
_atom_site_fract_y
_atom_site_fract_z
_atom_site_U_iso_or_equiv
_atom_site_adp_type
_atom_site_calc_flag
_atom_site_refinement_flags
_atom_site_occupancy
_atom_site_symmetry_multiplicity
_atom_site_disorder_assembly
_atom_site_disorder_group
C C200 0.998(5) 0.497(3) 0.077(3) 0.16(4) Uiso d PGU 0.20(2) 1 A 1
O O201 0.993(9) 0.510(2) 0.134(3) 0.30(7) Uiso d PGU 0.20(2) 1 A 1
O O202 1.004(6) 0.484(3) 0.020(3) 0.11(3) Uiso d PGU 0.20(2) 1 . 1
C C500 0.987(7) 0.506(4) 0.339(3) 0.74(13) Uiso d PGU 0.38(4) 1 B 2
O O501 0.993(10) 0.507(6) 0.397(3) 0.78(14) Uiso d PGU 0.38(4) 1 B 2
O O502 0.980(5) 0.506(4) 0.280(3) 0.56(11) Uiso d PGU 0.38(4) 1 B 2
Si Si1 0.3222(2) 0.42029(14) -0.05539(18) 0.0112(6) Uani d . 1 1 . .
Si Si2 0.1672(2) 0.31317(16) -0.03061(15) 0.0129(7) Uani d . 1 1 . .
Si Si3 -0.0506(2) 0.27950(15) -0.06253(17) 0.0127(7) Uani d . 1 1 . .
Si Si4 -0.0357(2) 0.12395(14) -0.06274(17) 0.0106(6) Uani d . 1 1 . .
Si Si5 0.1773(2) 0.07651(15) -0.02827(15) 0.0106(7) Uani d . 1 1 . .
Si Si6 0.3154(2) 0.19482(15) -0.05580(17) 0.0120(6) Uani d . 1 1 . .
Si Si7 0.3202(3) 0.42517(15) 0.17150(16) 0.0121(7) Uani d . 1 1 . .
Si Si8 0.1752(2) 0.31140(16) 0.12675(16) 0.0132(6) Uani d . 1 1 . .
Si Si9 -0.0357(2) 0.27319(15) 0.17580(15) 0.0110(7) Uani d . 1 1 . .
Si Si10 -0.0330(2) 0.11918(15) 0.17608(16) 0.0113(7) Uani d . 1 1 . .
Si Si11 0.1765(2) 0.07132(15) 0.12923(17) 0.0126(7) Uani d . 1 1 . .
Si Si12 0.3148(2) 0.19012(16) 0.16597(15) 0.0128(6) Uani d . 1 1 . .
Si Si13 0.3352(2) 0.42800(14) 0.55737(18) 0.0113(6) Uani d . 1 1 . .
Si Si14 0.1885(2) 0.31193(16) 0.52706(15) 0.0134(7) Uani d . 1 1 . .
Si Si15 -0.0293(2) 0.27768(15) 0.56105(17) 0.0123(7) Uani d . 1 1 . .
Si Si16 -0.0330(2) 0.12176(15) 0.56425(17) 0.0118(7) Uani d . 1 1 . .
Si Si17 0.1798(2) 0.07073(15) 0.52698(15) 0.0106(7) Uani d . 1 1 . .
Si Si18 0.3186(2) 0.18668(14) 0.56232(16) 0.0125(6) Uani d . 1 1 . .
Si Si19 0.3155(2) 0.42370(15) 0.32806(16) 0.0124(7) Uani d . 1 1 . .
Si Si20 0.1711(2) 0.31223(16) 0.36900(17) 0.0133(6) Uani d . 1 1 . .
Si Si21 -0.0438(2) 0.27322(16) 0.33109(16) 0.0122(7) Uani d . 1 1 . .
Si Si22 -0.0372(2) 0.11870(16) 0.32972(16) 0.0123(7) Uani d . 1 1 . .
Si Si23 0.1778(2) 0.07214(14) 0.36947(17) 0.0116(6) Uani d . 1 1 . .
Si Si24 0.3005(2) 0.19358(16) 0.31969(14) 0.0122(6) Uani d . 1 1 . .
O O1 0.2226(6) 0.3766(4) -0.0592(5) 0.031(2) Uani d . 1 1 . .
O O2 0.0595(6) 0.3097(4) -0.0657(4) 0.0226(19) Uani d . 1 1 . .
O O3 -0.0450(7) 0.2023(4) -0.0478(5) 0.036(2) Uani d . 1 1 . .
O O4 0.0783(6) 0.1040(4) -0.0674(4) 0.023(2) Uani d . 1 1 . .
O O5 0.2716(6) 0.1216(4) -0.0452(5) 0.024(2) Uani d . 1 1 . .
O O6 0.2280(6) 0.2473(4) -0.0465(5) 0.030(2) Uani d . 1 1 . .
O O7 0.2290(7) 0.3763(4) 0.1542(5) 0.032(2) Uani d . 1 1 . .
O O8 0.0718(6) 0.3042(4) 0.1667(4) 0.029(2) Uani d . 1 1 . .
O O9 -0.0308(7) 0.1959(4) 0.1561(4) 0.026(2) Uani d . 1 1 . .
O O10 0.0768(7) 0.0894(5) 0.1682(4) 0.030(2) Uani d . 1 1 . .
O O11 0.2645(7) 0.1207(5) 0.1507(5) 0.032(2) Uani d . 1 1 . .
O O12 0.2433(6) 0.2481(4) 0.1381(5) 0.035(2) Uani d . 1 1 . .
O O13 0.1539(7) 0.3190(4) 0.0483(4) 0.038(2) Uani d . 1 1 . .
O O14 0.1553(6) 0.0778(4) 0.0507(4) 0.0258(19) Uani d . 1 1 . .
O O15 0.3774(7) 0.4147(5) -0.1249(4) 0.033(2) Uani d . 1 1 . .
O O16 0.3917(7) 0.3940(4) 0.0053(4) 0.033(2) Uani d . 1 1 . .
O O17 0.4194(6) 0.4023(4) 0.1333(4) 0.022(2) Uani d . 1 1 . .
O O18 0.3612(5) 0.2008(4) -0.1294(4) 0.0212(18) Uani d . 1 1 . .
O O19 0.4027(6) 0.2089(4) -0.0027(4) 0.028(2) Uani d . 1 1 . .
O O20 0.4202(6) 0.1948(4) 0.1278(4) 0.0249(19) Uani d . 1 1 . .
O O21 0.2036(6) 0.0032(3) -0.0521(4) 0.0212(19) Uani d . 1 1 . .
O O22 0.2092(7) -0.0030(4) 0.1472(4) 0.025(2) Uani d . 1 1 . .
O O23 0.3433(5) 0.4237(4) 0.2507(5) 0.0287(17) Uani d . 1 1 . .
O O24 0.3376(5) 0.1977(4) 0.2441(4) 0.0240(17) Uani d . 1 1 . .
O O25 -0.0663(5) 0.2824(3) 0.2530(4) 0.0180(15) Uani d . 1 1 . .
O O26 -0.0680(5) 0.1103(3) 0.2521(5) 0.0203(16) Uani d . 1 1 . .
O O27 0.2416(6) 0.3789(4) 0.5506(6) 0.032(2) Uani d . 1 1 . .
O O28 0.0752(5) 0.3138(4) 0.5530(5) 0.0251(19) Uani d . 1 1 . .
O O29 -0.0117(6) 0.1991(4) 0.5673(4) 0.032(2) Uani d . 1 1 . .
O O30 0.0685(5) 0.0821(4) 0.5538(5) 0.029(2) Uani d . 1 1 . .
O O31 0.2546(6) 0.1201(4) 0.5652(4) 0.023(2) Uani d . 1 1 . .
O O32 0.2444(6) 0.2493(4) 0.5609(5) 0.030(2) Uani d . 1 1 . .
O O33 0.2202(7) 0.3789(4) 0.3412(5) 0.030(2) Uani d . 1 1 . .
O O34 0.0537(6) 0.3144(4) 0.3546(4) 0.0211(19) Uani d . 1 1 . .
O O35 -0.0261(7) 0.1959(4) 0.3478(4) 0.023(2) Uani d . 1 1 . .
O O36 0.0671(7) 0.0835(5) 0.3431(5) 0.037(3) Uani d . 1 1 . .
O O37 0.2530(7) 0.1221(4) 0.3327(4) 0.027(2) Uani d . 1 1 . .
O O38 0.2173(6) 0.2490(4) 0.3316(4) 0.029(2) Uani d . 1 1 . .
O O39 0.1929(6) 0.3046(5) 0.4472(5) 0.043(2) Uani d . 1 1 . .
O O40 0.1834(7) 0.0853(4) 0.4482(5) 0.030(2) Uani d . 1 1 . .
O O41 0.3902(7) 0.4189(4) 0.6280(5) 0.030(2) Uani d . 1 1 . .
O O42 0.4132(6) 0.4152(4) 0.4981(4) 0.024(2) Uani d . 1 1 . .
O O43 0.4099(6) 0.3944(4) 0.3683(4) 0.024(2) Uani d . 1 1 . .
O O44 0.3853(6) 0.1896(4) 0.6295(4) 0.0224(18) Uani d . 1 1 . .
O O45 0.3887(6) 0.1858(4) 0.4975(4) 0.028(2) Uani d . 1 1 . .
O O46 -0.1057(6) 0.2938(5) -0.1316(4) 0.036(2) Uani d . 1 1 . .
O O47 0.2090(6) -0.0053(4) 0.5433(4) 0.020(2) Uani d . 1 1 . .
O O48 0.2114(7) -0.0015(4) 0.3522(5) 0.028(2) Uani d . 1 1 . .

loop_
_atom_site_aniso_label
_atom_site_aniso_U_11
_atom_site_aniso_U_22
_atom_site_aniso_U_33
_atom_site_aniso_U_12
_atom_site_aniso_U_13
_atom_site_aniso_U_23
Si1 0.0156(15) 0.0086(13) 0.0095(14) 0.0001(12) 0.0013(15) 0.0001(13)
Si2 0.0175(16) 0.0077(15) 0.0136(14) -0.0013(13) -0.0010(12) 0.0021(12)
Si3 0.0162(16) 0.0104(14) 0.0114(16) -0.0007(12) 0.0022(13) -0.0023(12)
Si4 0.0129(15) 0.0084(15) 0.0104(16) -0.0006(12) 0.0015(14) 0.0005(13)
Si5 0.0111(15) 0.0096(15) 0.0110(15) 0.0001(13) 0.0018(13) 0.0012(12)
Si6 0.0152(15) 0.0076(13) 0.0132(14) -0.0040(13) 0.0053(14) -0.0014(14)
Si7 0.0199(17) 0.0088(15) 0.0077(16) -0.0022(13) 0.0040(15) -0.0003(12)
Si8 0.0130(15) 0.0125(15) 0.0143(15) -0.0014(14) 0.0010(14) 0.0011(15)
Si9 0.0157(16) 0.0106(15) 0.0069(16) -0.0007(12) 0.0023(13) 0.0027(12)
Si10 0.0178(17) 0.0082(15) 0.0080(16) -0.0024(13) 0.0040(14) -0.0040(12)
Si11 0.0186(17) 0.0090(15) 0.0103(15) 0.0003(13) 0.0027(15) 0.0004(13)
Si12 0.0179(15) 0.0119(14) 0.0086(14) -0.0007(14) 0.0014(12) -0.0009(13)
Si13 0.0158(16) 0.0072(13) 0.0110(14) 0.0001(12) 0.0010(14) 0.0009(13)
Si14 0.0170(16) 0.0102(15) 0.0132(14) -0.0006(14) 0.0039(12) 0.0021(13)
Si15 0.0169(16) 0.0096(14) 0.0105(16) 0.0015(11) 0.0039(14) 0.0015(13)
Si16 0.0126(15) 0.0118(16) 0.0112(17) 0.0033(12) 0.0017(14) 0.0004(13)
Si17 0.0141(16) 0.0050(15) 0.0127(16) -0.0011(12) 0.0017(13) 0.0016(12)
Si18 0.0176(15) 0.0090(14) 0.0110(15) -0.0035(13) 0.0002(13) 0.0011(13)
Si19 0.0141(16) 0.0111(16) 0.0121(17) -0.0007(13) 0.0014(15) 0.0014(12)
Si20 0.0132(15) 0.0127(15) 0.0142(15) -0.0024(13) 0.0007(14) 0.0021(15)
Si21 0.0157(16) 0.0105(16) 0.0105(16) 0.0002(12) 0.0020(14) -0.0009(12)
Si22 0.0165(16) 0.0107(16) 0.0098(16) 0.0008(13) 0.0015(14) -0.0004(13)
Si23 0.0186(16) 0.0051(14) 0.0112(15) 0.0006(13) 0.0017(15) 0.0024(13)
Si24 0.0160(15) 0.0093(14) 0.0113(14) 0.0000(14) 0.0025(12) -0.0005(13)
O1 0.029(5) 0.011(4) 0.052(6) -0.005(4) -0.009(5) 0.006(5)
O2 0.022(4) 0.023(4) 0.023(4) -0.006(4) 0.008(3) 0.014(4)
O3 0.050(5) 0.013(4) 0.046(5) 0.002(4) 0.003(5) -0.002(4)
O4 0.022(4) 0.030(5) 0.018(5) 0.005(4) 0.004(4) 0.009(4)
O5 0.017(4) 0.011(4) 0.044(6) -0.002(3) 0.014(4) 0.002(4)
O6 0.031(5) 0.013(4) 0.047(6) 0.002(4) 0.008(5) -0.010(4)
O7 0.038(6) 0.014(5) 0.043(6) -0.018(4) 0.005(5) -0.007(4)
O8 0.019(4) 0.042(5) 0.025(4) -0.011(4) 0.012(4) -0.003(4)
O9 0.049(6) 0.015(4) 0.015(4) 0.000(4) 0.007(4) -0.001(4)
O10 0.024(5) 0.040(6) 0.026(5) 0.012(4) 0.011(4) 0.014(4)
O11 0.034(5) 0.023(5) 0.039(6) -0.008(4) -0.009(4) -0.008(4)
O12 0.028(5) 0.029(5) 0.047(6) 0.016(4) 0.000(5) 0.005(5)
O13 0.052(6) 0.050(6) 0.012(4) 0.009(5) -0.003(4) -0.003(4)
O14 0.030(5) 0.032(5) 0.016(4) -0.001(4) 0.000(4) -0.003(4)
O15 0.045(6) 0.039(6) 0.015(5) 0.012(5) 0.017(5) -0.004(4)
O16 0.034(5) 0.042(6) 0.024(5) 0.012(4) -0.013(4) 0.006(4)
O17 0.015(4) 0.037(5) 0.015(4) 0.003(4) 0.009(4) -0.003(4)
O18 0.011(4) 0.037(5) 0.015(4) -0.003(4) 0.005(3) -0.005(4)
O19 0.021(4) 0.044(6) 0.020(4) -0.008(4) -0.002(4) -0.003(4)
O20 0.024(4) 0.031(5) 0.020(4) 0.006(4) 0.010(4) 0.006(4)
O21 0.029(5) 0.006(3) 0.029(5) -0.001(3) 0.005(4) -0.003(4)
O22 0.025(5) 0.019(5) 0.029(5) -0.001(4) 0.000(4) -0.001(4)
O23 0.035(4) 0.042(4) 0.009(3) 0.005(4) 0.002(5) 0.003(5)
O24 0.033(4) 0.030(4) 0.008(4) -0.012(4) 0.012(4) -0.001(4)
O25 0.020(4) 0.021(3) 0.013(3) 0.001(3) 0.003(4) 0.005(4)
O26 0.019(4) 0.028(4) 0.014(3) -0.006(3) 0.006(4) -0.004(4)
O27 0.017(4) 0.019(4) 0.058(6) -0.011(3) -0.006(5) -0.004(5)
O28 0.016(4) 0.017(4) 0.043(5) 0.000(3) 0.009(4) 0.002(4)
O29 0.051(6) 0.012(4) 0.033(5) -0.003(4) -0.003(4) 0.005(4)
O30 0.011(4) 0.021(4) 0.054(6) 0.010(3) 0.011(4) -0.004(5)
O31 0.035(5) 0.018(4) 0.016(4) -0.011(4) -0.005(4) 0.009(4)
O32 0.037(5) 0.020(4) 0.032(5) 0.011(4) 0.000(5) 0.009(4)
O33 0.024(5) 0.011(4) 0.055(7) -0.010(4) 0.012(4) 0.005(4)
O34 0.024(4) 0.009(4) 0.030(5) 0.004(3) -0.002(3) -0.010(3)
O35 0.036(5) 0.007(4) 0.025(4) -0.004(4) 0.000(4) 0.002(4)
O36 0.030(5) 0.036(6) 0.044(6) 0.021(5) -0.019(5) -0.008(5)
O37 0.042(6) 0.014(4) 0.024(5) -0.010(4) 0.017(4) 0.003(4)
O38 0.031(5) 0.016(4) 0.039(5) 0.011(4) 0.006(4) -0.006(4)
O39 0.041(5) 0.066(6) 0.021(4) 0.002(5) 0.010(5) 0.001(5)
O40 0.052(6) 0.018(4) 0.020(4) -0.006(4) 0.001(5) 0.002(4)
O41 0.040(5) 0.025(5) 0.023(5) 0.022(4) -0.014(5) -0.003(4)
O42 0.028(5) 0.021(5) 0.023(4) 0.006(4) 0.011(4) 0.000(4)
O43 0.020(4) 0.035(5) 0.018(4) 0.008(4) -0.003(4) 0.000(4)
O44 0.025(4) 0.021(4) 0.022(4) -0.005(4) -0.015(4) -0.001(4)
O45 0.039(5) 0.021(5) 0.023(4) -0.001(4) 0.016(4) 0.006(4)
O46 0.026(5) 0.063(7) 0.018(4) 0.000(5) -0.015(4) 0.003(5)
O47 0.009(4) 0.014(4) 0.035(5) -0.003(3) 0.009(4) 0.008(4)
O48 0.030(5) 0.007(4) 0.046(6) 0.001(4) -0.002(5) -0.008(4)

loop_
_atom_type_symbol
_atom_type_description
_atom_type_scat_dispersion_real
_atom_type_scat_dispersion_imag
_atom_type_scat_source
C C 0.0033 0.0016 'International Tables Vol C Tables 4.2.6.8 and 6.1.1.4'
O O 0.0106 0.0060 'International Tables Vol C Tables 4.2.6.8 and 6.1.1.4'
Si Si 0.0817 0.0704 'International Tables Vol C Tables 4.2.6.8 and 6.1.1.4'

loop_
_geom_angle_atom_site_label_1
_geom_angle_atom_site_label_2
_geom_angle_atom_site_label_3
_geom_angle_site_symmetry_1
_geom_angle_site_symmetry_3
_geom_angle
O202 C200 O201 . . 180.00(9)
O202 O202 C200 3_765 . 128(10)
O502 C500 O501 . . 180(10)
O15 Si1 O47 . 2 109.2(5)
O15 Si1 O1 . . 108.2(6)
O47 Si1 O1 2 . 108.0(4)
O15 Si1 O16 . . 111.3(5)
O47 Si1 O16 2 . 110.5(5)
O1 Si1 O16 . . 109.6(5)
O1 Si2 O13 . . 110.5(5)
O1 Si2 O6 . . 111.3(5)
O13 Si2 O6 . . 108.5(5)
O1 Si2 O2 . . 107.5(5)
O13 Si2 O2 . . 109.4(5)
O6 Si2 O2 . . 109.7(5)
O46 Si3 O3 . . 111.1(5)
O46 Si3 O2 . . 108.9(5)
O3 Si3 O2 . . 109.8(5)
O46 Si3 O45 . 4_565 109.2(5)
O3 Si3 O45 . 4_565 108.3(5)
O2 Si3 O45 . 4_565 109.4(5)
O4 Si4 O43 . 4_565 109.2(5)
O4 Si4 O42 . 4_565 109.4(5)
O43 Si4 O42 4_565 4_565 109.9(5)
O4 Si4 O3 . . 109.6(5)
O43 Si4 O3 4_565 . 110.6(5)
O42 Si4 O3 4_565 . 108.1(5)
O21 Si5 O5 . . 106.9(4)
O21 Si5 O14 . . 110.5(5)
O5 Si5 O14 . . 110.2(5)
O21 Si5 O4 . . 110.6(5)
O5 Si5 O4 . . 110.4(4)
O14 Si5 O4 . . 108.2(4)
O6 Si6 O18 . . 110.0(5)
O6 Si6 O19 . . 110.0(5)
O18 Si6 O19 . . 108.1(5)
O6 Si6 O5 . . 109.2(5)
O18 Si6 O5 . . 109.4(5)
O19 Si6 O5 . . 110.1(5)
O17 Si7 O23 . . 107.6(4)
O17 Si7 O7 . . 110.7(5)
O23 Si7 O7 . . 110.1(5)
O17 Si7 O48 . 2 110.1(5)
O23 Si7 O48 . 2 110.7(5)
O7 Si7 O48 . 2 107.6(5)
O12 Si8 O7 . . 110.7(5)
O12 Si8 O13 . . 108.6(5)
O7 Si8 O13 . . 109.8(5)
O12 Si8 O8 . . 110.7(5)
O7 Si8 O8 . . 107.1(5)
O13 Si8 O8 . . 109.9(5)
O8 Si9 O44 . 4_565 110.6(5)
O8 Si9 O25 . . 107.4(4)
O44 Si9 O25 4_565 . 109.3(4)
O8 Si9 O9 . . 108.5(5)
O44 Si9 O9 4_565 . 110.1(5)
O25 Si9 O9 . . 110.9(4)
O26 Si10 O10 . . 108.8(4)
O26 Si10 O9 . . 110.6(4)
O10 Si10 O9 . . 108.7(5)
O26 Si10 O41 . 4_565 108.9(5)
O10 Si10 O41 . 4_565 110.6(5)
O9 Si10 O41 . 4_565 109.1(5)
O10 Si11 O14 . . 108.2(5)
O10 Si11 O11 . . 110.3(5)
O14 Si11 O11 . . 109.9(5)
O10 Si11 O22 . . 109.6(5)
O14 Si11 O22 . . 110.2(5)
O11 Si11 O22 . . 108.7(5)
O11 Si12 O24 . . 110.7(5)
O11 Si12 O20 . . 109.5(5)
O24 Si12 O20 . . 106.8(4)
O11 Si12 O12 . . 108.9(5)
O24 Si12 O12 . . 112.3(5)
O20 Si12 O12 . . 108.5(5)
O41 Si13 O42 . . 109.2(5)
O41 Si13 O27 . . 111.3(6)
O42 Si13 O27 . . 110.5(5)
O41 Si13 O21 . 2 108.3(5)
O42 Si13 O21 . 2 108.4(5)
O27 Si13 O21 . 2 109.0(5)
O27 Si14 O39 . . 110.7(6)
O27 Si14 O28 . . 107.9(5)
O39 Si14 O28 . . 111.1(5)
O27 Si14 O32 . . 109.4(5)
O39 Si14 O32 . . 108.9(5)
O28 Si14 O32 . . 108.8(5)
O19 Si15 O28 4_566 . 110.3(5)
O19 Si15 O20 4_566 4_566 111.4(5)
O28 Si15 O20 . 4_566 107.4(5)
O19 Si15 O29 4_566 . 108.3(5)
O28 Si15 O29 . . 109.4(5)
O20 Si15 O29 4_566 . 110.0(5)
O16 Si16 O29 4_566 . 110.0(5)
O16 Si16 O30 4_566 . 110.2(5)
O29 Si16 O30 . . 110.2(5)
O16 Si16 O17 4_566 4_566 108.9(5)
O29 Si16 O17 . 4_566 109.8(5)
O30 Si16 O17 . 4_566 107.7(5)
O40 Si17 O30 . . 109.4(5)
O40 Si17 O31 . . 109.3(5)
O30 Si17 O31 . . 109.6(5)
O40 Si17 O47 . . 111.3(5)
O30 Si17 O47 . . 107.1(4)
O31 Si17 O47 . . 110.1(5)
O31 Si18 O45 . . 109.6(5)
O31 Si18 O44 . . 107.4(5)
O45 Si18 O44 . . 110.2(5)
O31 Si18 O32 . . 109.2(5)
O45 Si18 O32 . . 111.0(5)
O44 Si18 O32 . . 109.2(5)
O23 Si19 O33 . . 110.6(5)
O23 Si19 O22 . 2 110.4(4)
O33 Si19 O22 . 2 108.1(5)
O23 Si19 O43 . . 107.3(5)
O33 Si19 O43 . . 109.9(5)
O22 Si19 O43 2 . 110.5(5)
O39 Si20 O33 . . 110.2(5)
O39 Si20 O34 . . 110.9(5)
O33 Si20 O34 . . 108.7(5)
O39 Si20 O38 . . 107.9(5)
O33 Si20 O38 . . 110.4(5)
O34 Si20 O38 . . 108.6(4)
O18 Si21 O25 4_566 . 107.2(4)
O18 Si21 O35 4_566 . 109.6(5)
O25 Si21 O35 . . 110.0(4)
O18 Si21 O34 4_566 . 109.6(4)
O25 Si21 O34 . . 111.9(4)
O35 Si21 O34 . . 108.5(5)
O36 Si22 O35 . . 108.4(5)
O36 Si22 O26 . . 109.8(5)
O35 Si22 O26 . . 110.0(4)
O36 Si22 O15 . 4_566 110.2(5)
O35 Si22 O15 . 4_566 110.3(5)
O26 Si22 O15 . 4_566 108.3(5)
O48 Si23 O36 . . 109.1(5)
O48 Si23 O40 . . 110.9(5)
O36 Si23 O40 . . 110.1(5)
O48 Si23 O37 . . 108.1(5)
O36 Si23 O37 . . 110.3(5)
O40 Si23 O37 . . 108.4(5)
O24 Si24 O38 . . 108.9(5)
O24 Si24 O37 . . 109.1(4)
O38 Si24 O37 . . 109.2(5)
O24 Si24 O46 . 4_666 108.5(5)
O38 Si24 O46 . 4_666 110.2(5)
O37 Si24 O46 . 4_666 110.9(5)
Si2 O1 Si1 . . 144.9(6)
Si3 O2 Si2 . . 146.0(5)
Si3 O3 Si4 . . 158.6(7)
Si4 O4 Si5 . . 147.2(5)
Si5 O5 Si6 . . 147.6(6)
Si2 O6 Si6 . . 163.2(6)
Si8 O7 Si7 . . 157.2(7)
Si9 O8 Si8 . . 151.6(6)
Si10 O9 Si9 . . 151.2(5)
Si11 O10 Si10 . . 155.5(6)
Si12 O11 Si11 . . 156.1(7)
Si8 O12 Si12 . . 167.5(7)
Si2 O13 Si8 . . 160.5(6)
Si11 O14 Si5 . . 158.3(6)
Si1 O15 Si22 . 4_665 149.3(7)
Si16 O16 Si1 4_665 . 171.9(7)
Si16 O17 Si7 4_665 . 146.4(6)
Si21 O18 Si6 4_665 . 142.3(6)
Si15 O19 Si6 4_665 . 167.9(6)
Si15 O20 Si12 4_665 . 142.2(6)
Si5 O21 Si13 . 2_545 145.5(6)
Si19 O22 Si11 2_545 . 151.7(6)
Si19 O23 Si7 . . 155.2(5)
Si24 O24 Si12 . . 149.4(5)
Si21 O25 Si9 . . 150.9(5)
Si10 O26 Si22 . . 145.6(5)
Si14 O27 Si13 . . 153.6(7)
Si15 O28 Si14 . . 148.9(6)
Si16 O29 Si15 . . 160.1(6)
Si16 O30 Si17 . . 155.7(6)
Si18 O31 Si17 . . 147.3(6)
Si18 O32 Si14 . . 155.3(7)
Si19 O33 Si20 . . 150.4(7)
Si20 O34 Si21 . . 146.3(5)
Si22 O35 Si21 . . 151.4(6)
Si22 O36 Si23 . . 160.0(7)
Si24 O37 Si23 . . 153.2(6)
Si24 O38 Si20 . . 153.8(6)
Si20 O39 Si14 . . 163.3(7)
Si23 O40 Si17 . . 159.3(5)
Si13 O41 Si10 . 4_666 151.3(6)
Si13 O42 Si4 . 4_666 156.8(6)
Si4 O43 Si19 4_666 . 150.5(6)
Si9 O44 Si18 4_666 . 150.2(6)
Si18 O45 Si3 . 4_666 153.4(6)
Si3 O46 Si24 . 4_565 156.1(7)
Si1 O47 Si17 2_545 . 150.4(6)
Si23 O48 Si7 . 2_545 148.0(7)

loop_
_geom_bond_atom_site_label_1
_geom_bond_atom_site_label_2
_geom_bond_site_symmetry_2
_geom_bond_distance
C200 O202 . 1.1601
C200 O201 . 1.1601
O202 O202 3_765 1.00(11)
C500 O502 . 1.1604
C500 O501 . 1.1604
Si1 O15 . 1.567(9)
Si1 O47 2 1.569(8)
Si1 O1 . 1.594(8)
Si1 O16 . 1.606(9)
Si2 O1 . 1.579(9)
Si2 O13 . 1.579(9)
Si2 O6 . 1.583(9)
Si2 O2 . 1.597(8)
Si3 O46 . 1.579(9)
Si3 O3 . 1.580(8)
Si3 O2 . 1.590(8)
Si3 O45 4_565 1.601(8)
Si4 O4 . 1.576(9)
Si4 O43 4_565 1.589(9)
Si4 O42 4_565 1.594(9)
Si4 O3 . 1.605(8)
Si5 O21 . 1.586(8)
Si5 O5 . 1.587(8)
Si5 O14 . 1.593(10)
Si5 O4 . 1.626(8)
Si6 O6 . 1.583(9)
Si6 O18 . 1.586(9)
Si6 O19 . 1.593(9)
Si6 O5 . 1.596(8)
Si7 O17 . 1.593(8)
Si7 O23 . 1.599(10)
Si7 O7 . 1.600(9)
Si7 O48 2 1.602(9)
Si8 O12 . 1.578(9)
Si8 O7 . 1.583(9)
Si8 O13 . 1.587(9)
Si8 O8 . 1.600(8)
Si9 O8 . 1.574(8)
Si9 O44 4_565 1.583(8)
Si9 O25 . 1.595(9)
Si9 O9 . 1.602(9)
Si10 O26 . 1.589(10)
Si10 O10 . 1.591(9)
Si10 O9 . 1.591(9)
Si10 O41 4_565 1.593(9)
Si11 O10 . 1.581(9)
Si11 O14 . 1.587(10)
Si11 O11 . 1.594(9)
Si11 O22 . 1.596(9)
Si12 O11 . 1.576(9)
Si12 O24 . 1.585(9)
Si12 O20 . 1.601(8)
Si12 O12 . 1.602(9)
Si13 O41 . 1.590(10)
Si13 O42 . 1.592(9)
Si13 O27 . 1.596(8)
Si13 O21 2 1.599(8)
Si14 O27 . 1.590(9)
Si14 O39 . 1.590(10)
Si14 O28 . 1.599(8)
Si14 O32 . 1.607(9)
Si15 O19 4_566 1.577(9)
Si15 O28 . 1.580(8)
Si15 O20 4_566 1.585(9)
Si15 O29 . 1.601(9)
Si16 O16 4_566 1.572(9)
Si16 O29 . 1.579(9)
Si16 O30 . 1.585(8)
Si16 O17 4_566 1.585(9)
Si17 O40 . 1.590(10)
Si17 O30 . 1.594(8)
Si17 O31 . 1.596(8)
Si17 O47 . 1.609(8)
Si18 O31 . 1.588(8)
Si18 O45 . 1.590(9)
Si18 O44 . 1.601(9)
Si18 O32 . 1.601(9)
Si19 O23 . 1.579(10)
Si19 O33 . 1.580(9)
Si19 O22 2 1.585(9)
Si19 O43 . 1.601(9)
Si20 O39 . 1.584(10)
Si20 O33 . 1.589(9)
Si20 O34 . 1.591(9)
Si20 O38 . 1.595(8)
Si21 O18 4_566 1.580(8)
Si21 O25 . 1.587(9)
Si21 O35 . 1.604(9)
Si21 O34 . 1.610(8)
Si22 O36 . 1.582(9)
Si22 O35 . 1.599(9)
Si22 O26 . 1.600(10)
Si22 O15 4_566 1.601(9)
Si23 O48 . 1.582(9)
Si23 O36 . 1.583(10)
Si23 O40 . 1.584(10)
Si23 O37 . 1.595(9)
Si24 O24 . 1.580(9)
Si24 O38 . 1.590(8)
Si24 O37 . 1.591(9)
Si24 O46 4_666 1.600(9)
O15 Si22 4_665 1.601(9)
O16 Si16 4_665 1.572(9)
O17 Si16 4_665 1.585(9)
O18 Si21 4_665 1.580(8)
O19 Si15 4_665 1.577(9)
O20 Si15 4_665 1.585(9)
O21 Si13 2_545 1.599(8)
O22 Si19 2_545 1.585(9)
O41 Si10 4_666 1.593(9)
O42 Si4 4_666 1.594(9)
O43 Si4 4_666 1.590(9)
O44 Si9 4_666 1.583(8)
O45 Si3 4_666 1.601(8)
O46 Si24 4_565 1.600(9)
O47 Si1 2_545 1.570(8)
O48 Si7 2_545 1.602(9)
